data_2007516
loop_
_publ_author_name
'Lu, Tian-Huey'
'Lo, Jem-Mau'
'Chen, Bor-Hann'
'Yeh, Mou-Yung'
'Tung, Shu-Fang'
'Huang, Wen-Tao'
'Yao, Hsueh-Hua'

_publ_section_title
;
 (Diethylenetriamine)bis(isothiocyanato)zinc(II)
;
_journal_issue 8
_journal_name_full 'Acta Crystallographica Section C'
_journal_page_first 1067
_journal_page_last 1068
_journal_paper_doi 10.1107/S0108270198002753
_journal_volume 54
_journal_year 1998
_chemical_formula_iupac '[Zn (N C S)2 (C4 H13 N3)]'
_chemical_formula_moiety 'C6 H13 N5 S2 Zn'
_chemical_formula_sum 'C6 H13 N5 S2 Zn'
_chemical_formula_weight 284.70
_chemical_name_systematic ?
_space_group_IT_number 36
_symmetry_cell_setting orthorhombic
_symmetry_space_group_name_Hall 'C 2c -2'
_symmetry_space_group_name_H-M 'C m c 21'
_audit_creation_method SHELXL
_cell_angle_alpha 90.00
_cell_angle_beta 90.00
_cell_angle_gamma 90.00
_cell_formula_units_Z 4
_cell_length_a 8.6388(8)
_cell_length_b 12.9233(11)
_cell_length_c 11.1300(13)
_cell_measurement_reflns_used 25
_cell_measurement_temperature 293(2)
_cell_measurement_theta_max 16.33
_cell_measurement_theta_min 6.18
_cell_volume 1242.6(2)
_computing_cell_refinement 'CAD-4 Software'
_computing_data_collection 'CAD-4 Software (Enraf-Nonius, 1989)'
_computing_data_reduction 'NRCVAX (Gabe et al., 1989)'
_computing_molecular_graphics NRCVAX
_computing_publication_material SHELXL93
_computing_structure_refinement 'SHELXL93 (Sheldrick, 1993)'
_computing_structure_solution 'SHELXS86 (Sheldrick, 1990)'
_diffrn_ambient_temperature 293(2)
_diffrn_measurement_device 'Enraf-Nonius CAD-4'
_diffrn_measurement_method \q/2\q
_diffrn_radiation_monochromator graphite
_diffrn_radiation_source 'fine-focus sealed tube'
_diffrn_radiation_type MoK\a
_diffrn_radiation_wavelength 0.7107
_diffrn_reflns_av_R_equivalents 0.026
_diffrn_reflns_av_sigmaI/netI 0.0896
_diffrn_reflns_limit_h_max 12
_diffrn_reflns_limit_h_min 0
_diffrn_reflns_limit_k_max 18
_diffrn_reflns_limit_k_min 0
_diffrn_reflns_limit_l_max 15
_diffrn_reflns_limit_l_min 0
_diffrn_reflns_number 2006
_diffrn_reflns_theta_max 29.90
_diffrn_reflns_theta_min 2.83
_diffrn_standards_decay_% 1.0
_diffrn_standards_interval_time 60
_diffrn_standards_number 3
_exptl_absorpt_coefficient_mu 2.285
_exptl_absorpt_correction_T_max 0.565
_exptl_absorpt_correction_T_min 0.467
_exptl_absorpt_correction_type '\y scan (North et al., 1968)'
_exptl_crystal_colour colourless
_exptl_crystal_density_diffrn 1.522
_exptl_crystal_density_method 'not measured'
_exptl_crystal_description parallelepiped
_exptl_crystal_F_000 584
_exptl_crystal_size_max 0.45
_exptl_crystal_size_mid 0.31
_exptl_crystal_size_min 0.25
_refine_diff_density_max 0.428
_refine_diff_density_min -0.650
_refine_ls_abs_structure_details 'Flack (1983)'
_refine_ls_abs_structure_Flack 0.00(3)
_refine_ls_extinction_method none
_refine_ls_goodness_of_fit_all 1.071
_refine_ls_goodness_of_fit_obs 1.173
_refine_ls_hydrogen_treatment 'H atoms not located'
_refine_ls_matrix_type full
_refine_ls_number_parameters 94
_refine_ls_number_reflns 1004
_refine_ls_number_restraints 1
_refine_ls_restrained_S_all 1.071
_refine_ls_restrained_S_obs 1.172
_refine_ls_R_factor_all 0.055
_refine_ls_R_factor_obs .039
_refine_ls_shift/esd_max -0.002
_refine_ls_shift/esd_mean 0.000
_refine_ls_structure_factor_coef Fsqd
_refine_ls_weighting_details 'w = 1/[\s^2^(Fo^2^)+(0.06P)^2^+0.0611P] where P = (Fo^2^+2Fc^2^)/3'
_refine_ls_weighting_scheme calc
_refine_ls_wR_factor_all 0.098
_refine_ls_wR_factor_obs .095
_reflns_number_observed 806
_reflns_number_total 1004
_reflns_observed_criterion I>2\s(I)
_cod_data_source_file fg1401.cif
_cod_data_source_block n934c
_cod_depositor_comments
;
 Marking attached hydrogen atoms.

 Antanas Vaitkus,
 2017-11-25

 Marking atoms 'N4' and 'N41' as belonging to disorder assembly A, group '1'
 and '2' respectively. Marking atoms 'C3' and 'C31'  as belonging to disorder
 assembly B, group '1' and '2' respectively.

 Antanas Vaitkus,
 2017-11-24

The following automatic conversions were performed:

'_refine_ls_weighting_scheme' value 'calc w =
1/[\s^2^(Fo^2^)+(0.06P)^2^+0.0611P] where P = (Fo^2^+2Fc^2^)/3' was
changed to 'calc'. New tag '_refine_ls_weighting_details' was
created. The value of the new tag was set to 'w =
1/[\s^2^(Fo^2^)+(0.06P)^2^+0.0611P] where P = (Fo^2^+2Fc^2^)/3'.

Automatic conversion script
Id: cif_fix_values 3143 2015-03-26 13:38:13Z robertas 
;
_cod_database_code 2007516
_cod_database_fobs_code 2007516

loop_
_symmetry_equiv_pos_as_xyz
'x, y, z'
'-x, -y, z+1/2'
'x, -y, z+1/2'
'-x, y, z'
'x+1/2, y+1/2, z'
'-x+1/2, -y+1/2, z+1/2'
'x+1/2, -y+1/2, z+1/2'
'-x+1/2, y+1/2, z'

loop_
_atom_site_aniso_label
_atom_site_aniso_U_11
_atom_site_aniso_U_22
_atom_site_aniso_U_33
_atom_site_aniso_U_12
_atom_site_aniso_U_13
_atom_site_aniso_U_23
Zn .0578(3) .0494(3) .0354(3) .000 .000 -.0067(4)
S1 .239(5) .082(2) .0371(9) .000 .000 .0046(10)
S2 .0926(14) .0466(9) .0767(14) .000 .000 -.0075(9)
N1 .093(5) .086(5) .044(3) .000 .000 .007(3)
N2 .099(5) .055(3) .065(4) .000 .000 -.018(3)
N3 .167(9) .055(3) .045(3) .000 .000 .005(3)
N4 .069(6) .080(6) .049(4) -.025(6) .001(4) .018(5)
N41 .085(6) .059(5) .057(5) -.013(5) .007(4) -.007(4)
C1 .099(6) .055(4) .037(3) .000 .000 -.002(3)
C2 .058(3) .056(4) .037(3) .000 .000 .002(3)
C3 .105(10) .087(9) .029(4) .011(8) -.008(5) .010(5)
C31 .073(8) .092(10) .054(6) -.005(7) -.027(6) -.004(6)
C4 .105(6) .103(5) .103(6) .014(5) -.049(5) -.026(5)

loop_
_atom_site_label
_atom_site_fract_x
_atom_site_fract_y
_atom_site_fract_z
_atom_site_U_iso_or_equiv
_atom_site_thermal_displace_type
_atom_site_calc_flag
_atom_site_refinement_flags
_atom_site_occupancy
_atom_site_type_symbol
_atom_site_disorder_assembly
_atom_site_disorder_group
_atom_site_attached_hydrogens
Zn 0 -.30425(5) .13387(8) .0476(2) Uani d S 1 Zn . . 0
S1 0 -.3752(2) .5595(2) .1195(15) Uani d S 1 S . . 0
S2 0 .0445(2) .2649(2) .0720(6) Uani d S 1 S . . 0
N1 0 -.3571(7) .3126(6) .074(2) Uani d S 1 N . . 0
N2 0 -.1554(5) .1778(7) .073(2) Uani d S 1 N . . 0
N3 0 -.2747(6) -.0655(7) .089(3) Uani d S 1 N . . 1
N4 -.2203(12) -.3411(10) .0790(9) .066(3) Uani d P .50 N A 1 2
N41 -.1887(14) -.4000(8) .0985(9) .067(3) Uani d P .50 N A 2 2
C1 0 -.3644(6) .4137(6) .064(2) Uani d S 1 C . . 0
C2 0 -.0720(6) .2121(6) .0504(14) Uani d S 1 C . . 0
C3 -.1279(19) -.2800(12) -.1169(9) .074(3) Uani d P .50 C B 1 2
C31 -.1399(17) -.3545(14) -.1080(12) .073(3) Uani d P .50 C B 2 2
C4 -.2399(11) -.3647(7) -.0403(9) .104(3) Uani d . 1 C . . 2

loop_
_atom_type_symbol
_atom_type_description
_atom_type_scat_dispersion_real
_atom_type_scat_dispersion_imag
_atom_type_scat_source
C C 0.0033 0.0016 'International Tables Vol C Tables 4.2.6.8 and 6.1.1.4'
H H 0.0000 0.0000 'International Tables Vol C Tables 4.2.6.8 and 6.1.1.4'
N N 0.0061 0.0033 'International Tables Vol C Tables 4.2.6.8 and 6.1.1.4'
S S 0.1246 0.1234 'International Tables Vol C Tables 4.2.6.8 and 6.1.1.4'
Zn Zn 0.2839 1.4301 'International Tables Vol C Tables 4.2.6.8 and 6.1.1.4'

loop_
_geom_angle_atom_site_label_1
_geom_angle_atom_site_label_2
_geom_angle_atom_site_label_3
_geom_angle_site_symmetry_1
_geom_angle_site_symmetry_3
_geom_angle
_geom_angle_publ_flag
N2 Zn N4 . . 107.3(4) ?
N2 Zn N4 . 4 107.3(4) ?
N4 Zn N4 . 4 135.7(7) ?
N2 Zn N41 . . 128.5(3) ?
N4 Zn N41 4 . 122.1(5) ?
N2 Zn N41 . 4 128.5(3) ?
N4 Zn N41 . 4 122.1(5) ?
N41 Zn N41 . 4 102.9(6) ?
N2 Zn N1 . . 94.7(3) yes
N4 Zn N1 . . 101.9(3) ?
N4 Zn N1 4 . 101.9(3) ?
N41 Zn N1 . . 89.2(3) ?
N41 Zn N1 4 . 89.2(3) ?
N2 Zn N3 . . 94.5(3) yes
N4 Zn N3 . . 75.3(3) ?
N4 Zn N3 4 . 75.3(3) ?
N41 Zn N3 . . 85.1(3) ?
N41 Zn N3 4 . 85.1(3) ?
N1 Zn N3 . . 170.8(3) yes
C1 N1 Zn . . 165.8(8) yes
C2 N2 Zn . . 174.7(7) yes
C3 N3 C3 . 4 125.0(12) ?
C3 N3 C31 4 . 118.8(10) ?
C3 N3 C31 . 4 118.8(10) ?
C31 N3 C31 . 4 93.6(12) ?
C3 N3 Zn . . 116.3(6) yes
C3 N3 Zn 4 . 116.3(6) yes
C31 N3 Zn . . 100.1(6) ?
C31 N3 Zn 4 . 100.1(6) ?
C4 N4 Zn . . 117.0(7) ?
C4 N41 Zn . . 102.7(6) ?
N1 C1 S1 . . 179.8(8) yes
N2 C2 S2 . . 178.2(7) yes
N3 C3 C4 . . 108.2(8) ?
C4 C31 N3 . . 115.5(11) ?
C31 C4 N4 . . 121.0(9) ?
C31 C4 N41 . . 115.9(9) ?
N4 C4 C3 . . 105.8(8) ?
N41 C4 C3 . . 119.4(7) ?

loop_
_geom_bond_atom_site_label_1
_geom_bond_atom_site_label_2
_geom_bond_site_symmetry_2
_geom_bond_distance
_geom_bond_publ_flag
Zn N1 . 2.103(7) yes
Zn N2 . 1.984(7) yes
Zn N4 . 2.054(10) yes
Zn N41 . 2.084(10) yes
Zn N3 . 2.252(8) yes
S1 C1 . 1.629(7) yes
S2 C2 . 1.616(7) yes
N1 C1 . 1.129(10) ?
N2 C2 . 1.144(9) ?
N3 C3 . 1.245(15) ?
N3 C31 . 1.66(2) ?
N4 C4 . 1.373(13) ?
N41 C4 . 1.671(13) ?
C3 C4 . 1.69(2) ?
C31 C4 . 1.15(2) ?
